data_4061142
loop_
_publ_author_name
'Liddle, Stephen T.'
'Izod, Keith'

_publ_section_title
;
 Synthesis and Characterization of 1,3-Diphosphapropene and Alkali-Metal
 1,3-Diphosphaallyl Complexes and Unexpected 1,3-Rearrangement of a Cesium
 1,3-Diphosphaallyl Complex to a Cesium Secondary Phosphanide
;
_journal_coden_ASTM ORGND7
_journal_issue 23
_journal_name_full Organometallics
_journal_page_first 5550
_journal_page_last 5559
_journal_paper_doi 10.1021/om049538u
_journal_volume 23
_journal_year 2004
_chemical_formula_moiety '[{t-BuC(PMes)2}{Cs(15C5)2}]'
_chemical_formula_sum 'C43 H71 Cs O10 P2'
_chemical_formula_weight 942.85
_space_group_IT_number 19
_symmetry_cell_setting orthorhombic
_symmetry_space_group_name_Hall 'P 2ac 2ab'
_symmetry_space_group_name_H-M 'P 21 21 21'
_cell_angle_alpha 90.00
_cell_angle_beta 90.00
_cell_angle_gamma 90.00
_cell_formula_units_Z 4
_cell_length_a 16.2814(6)
_cell_length_b 17.0098(6)
_cell_length_c 17.1196(6)
_cell_measurement_temperature 150(2)
_cell_volume 4741.2(3)
_diffrn_ambient_temperature 150(2)
_exptl_crystal_density_diffrn 1.321
_cod_database_code 4061142

loop_
_symmetry_equiv_pos_as_xyz
'x, y, z'
'-x+1/2, -y, z+1/2'
'-x, y+1/2, -z+1/2'
'x+1/2, -y+1/2, -z'

loop_
_atom_site_label
_atom_site_type_symbol
_atom_site_fract_x
_atom_site_fract_y
_atom_site_fract_z
_atom_site_U_iso_or_equiv
_atom_site_adp_type
_atom_site_occupancy
_atom_site_symmetry_multiplicity
_atom_site_calc_flag
_atom_site_refinement_flags
_atom_site_disorder_assembly
_atom_site_disorder_group
P1 P 0.01543(11) 0.58587(11) 0.85006(10) 0.0290(4) Uani 1 1 d . . .
P2 P -0.17171(10) 0.55079(10) 0.80568(11) 0.0283(4) Uani 1 1 d . . .
C1 C -0.0832(4) 0.5478(3) 0.8632(3) 0.0241(13) Uani 1 1 d . . .
C2 C -0.0967(4) 0.5040(4) 0.9438(4) 0.0341(16) Uani 1 1 d . . .
C3 C -0.0178(6) 0.4853(6) 0.9857(5) 0.063(3) Uani 1 1 d . . .
H3A H 0.0116 0.4438 0.9576 0.094 Uiso 1 1 calc R . .
H3B H -0.0301 0.4675 1.0389 0.094 Uiso 1 1 calc R . .
H3C H 0.0166 0.5326 0.9881 0.094 Uiso 1 1 calc R . .
C4 C -0.1464(8) 0.4308(6) 0.9319(6) 0.081(4) Uani 1 1 d . . .
H4A H -0.1140 0.3924 0.9024 0.122 Uiso 1 1 calc R . .
H4B H -0.1965 0.4435 0.9027 0.122 Uiso 1 1 calc R . .
H4C H -0.1612 0.4085 0.9827 0.122 Uiso 1 1 calc R . .
C5 C -0.1436(6) 0.5620(6) 0.9974(5) 0.053(2) Uani 1 1 d . . .
H5A H -0.1534 0.5372 1.0482 0.080 Uiso 1 1 calc R . .
H5B H -0.1962 0.5758 0.9733 0.080 Uiso 1 1 calc R . .
H5C H -0.1107 0.6097 1.0047 0.080 Uiso 1 1 calc R . .
C6 C 0.0267(4) 0.6108(4) 0.7448(4) 0.0271(15) Uani 1 1 d . . .
C7 C 0.0304(4) 0.5507(4) 0.6884(4) 0.0280(14) Uani 1 1 d . . .
C8 C 0.0462(4) 0.5696(4) 0.6110(4) 0.0348(16) Uani 1 1 d . . .
H8A H 0.0486 0.5286 0.5734 0.042 Uiso 1 1 calc R . .
C9 C 0.0585(4) 0.6454(5) 0.5872(4) 0.0401(18) Uani 1 1 d . . .
C10 C 0.0577(4) 0.7043(4) 0.6439(4) 0.0335(15) Uani 1 1 d . . .
H10A H 0.0673 0.7572 0.6287 0.040 Uiso 1 1 calc R . .
C11 C 0.0431(4) 0.6874(4) 0.7224(4) 0.0291(15) Uani 1 1 d . . .
C12 C 0.0186(5) 0.4648(4) 0.7090(5) 0.0394(16) Uani 1 1 d . . .
H12A H 0.0226 0.4329 0.6615 0.059 Uiso 1 1 calc R . .
H12B H -0.0357 0.4575 0.7327 0.059 Uiso 1 1 calc R . .
H12C H 0.0611 0.4484 0.7460 0.059 Uiso 1 1 calc R . .
C13 C 0.0698(6) 0.6663(6) 0.5016(4) 0.054(2) Uani 1 1 d . . .
H13A H 0.1108 0.7082 0.4969 0.081 Uiso 1 1 calc R . .
H13B H 0.0174 0.6844 0.4799 0.081 Uiso 1 1 calc R . .
H13C H 0.0886 0.6199 0.4729 0.081 Uiso 1 1 calc R . .
C14 C 0.0466(4) 0.7541(4) 0.7797(5) 0.0373(18) Uani 1 1 d . . .
H14A H -0.0037 0.7546 0.8111 0.056 Uiso 1 1 calc R . .
H14B H 0.0516 0.8039 0.7514 0.056 Uiso 1 1 calc R . .
H14C H 0.0942 0.7473 0.8140 0.056 Uiso 1 1 calc R . .
C15 C -0.1615(4) 0.6359(4) 0.7398(4) 0.0234(14) Uani 1 1 d . . .
C16 C -0.1628(4) 0.6251(4) 0.6577(4) 0.0282(15) Uani 1 1 d . . .
C17 C -0.1596(4) 0.6905(4) 0.6092(4) 0.0310(15) Uani 1 1 d . . .
H17A H -0.1622 0.6828 0.5543 0.037 Uiso 1 1 calc R . .
C18 C -0.1527(4) 0.7665(4) 0.6374(4) 0.0301(15) Uani 1 1 d . . .
C19 C -0.1550(4) 0.7768(4) 0.7188(4) 0.0278(15) Uani 1 1 d . . .
H19A H -0.1539 0.8286 0.7396 0.033 Uiso 1 1 calc R . .
C20 C -0.1589(4) 0.7130(4) 0.7697(4) 0.0248(14) Uani 1 1 d . . .
C21 C -0.1705(5) 0.5443(4) 0.6220(4) 0.0344(17) Uani 1 1 d . . .
H21A H -0.1706 0.5488 0.5649 0.052 Uiso 1 1 calc R . .
H21B H -0.2219 0.5199 0.6393 0.052 Uiso 1 1 calc R . .
H21C H -0.1239 0.5117 0.6385 0.052 Uiso 1 1 calc R . .
C22 C -0.1460(6) 0.8370(5) 0.5838(4) 0.049(2) Uani 1 1 d . . .
H22A H -0.1153 0.8789 0.6101 0.074 Uiso 1 1 calc R . .
H22B H -0.2012 0.8560 0.5708 0.074 Uiso 1 1 calc R . .
H22C H -0.1173 0.8218 0.5358 0.074 Uiso 1 1 calc R . .
C23 C -0.1650(4) 0.7301(4) 0.8556(4) 0.0307(15) Uani 1 1 d . . .
H23A H -0.2151 0.7062 0.8766 0.046 Uiso 1 1 calc R . .
H23B H -0.1668 0.7871 0.8638 0.046 Uiso 1 1 calc R . .
H23C H -0.1170 0.7082 0.8825 0.046 Uiso 1 1 calc R . .
Cs1 Cs 0.42850(2) 0.67246(2) 0.79535(2) 0.02816(12) Uani 1 1 d . . .
O1 O 0.3115(3) 0.6015(3) 0.9167(3) 0.0401(12) Uani 1 1 d . . .
C24 C 0.2892(6) 0.5224(5) 0.8938(5) 0.050(2) Uani 1 1 d . . .
H24A H 0.2538 0.4994 0.9348 0.060 Uiso 1 1 calc R . .
H24B H 0.3397 0.4901 0.8906 0.060 Uiso 1 1 calc R . .
C25 C 0.2461(5) 0.5177(5) 0.8189(5) 0.050(2) Uani 1 1 d . . .
H25A H 0.2262 0.4635 0.8103 0.060 Uiso 1 1 calc R . .
H25B H 0.1981 0.5534 0.8194 0.060 Uiso 1 1 calc R . .
O2 O 0.3001(3) 0.5394(3) 0.7583(3) 0.0402(12) Uani 1 1 d . . .
C26 C 0.2590(6) 0.5436(5) 0.6845(5) 0.058(3) Uani 1 1 d . . .
H26A H 0.2116 0.5798 0.6882 0.070 Uiso 1 1 calc R . .
H26B H 0.2382 0.4909 0.6699 0.070 Uiso 1 1 calc R . .
C27 C 0.3181(7) 0.5727(5) 0.6230(5) 0.057(2) Uani 1 1 d . . .
H27A H 0.3677 0.5390 0.6231 0.069 Uiso 1 1 calc R . .
H27B H 0.2919 0.5680 0.5709 0.069 Uiso 1 1 calc R . .
O3 O 0.3419(3) 0.6525(3) 0.6354(3) 0.0443(13) Uani 1 1 d . . .
C28 C 0.2821(6) 0.7106(6) 0.6183(5) 0.055(2) Uani 1 1 d . . .
H28A H 0.2334 0.7036 0.6522 0.066 Uiso 1 1 calc R . .
H28B H 0.2643 0.7060 0.5631 0.066 Uiso 1 1 calc R . .
C29 C 0.3194(5) 0.7887(5) 0.6321(4) 0.044(2) Uani 1 1 d . . .
H29A H 0.3734 0.7908 0.6055 0.053 Uiso 1 1 calc R . .
H29B H 0.2840 0.8294 0.6082 0.053 Uiso 1 1 calc R . .
O4 O 0.3310(3) 0.8075(2) 0.7138(3) 0.0360(11) Uani 1 1 d . . .
C30 C 0.2577(5) 0.8361(5) 0.7487(4) 0.0419(18) Uani 1 1 d . . .
H30A H 0.2100 0.8053 0.7300 0.050 Uiso 1 1 calc R . .
H30B H 0.2491 0.8918 0.7342 0.050 Uiso 1 1 calc R . .
C31 C 0.2656(5) 0.8286(5) 0.8348(4) 0.0385(16) Uani 1 1 d . . .
H31A H 0.3197 0.8488 0.8522 0.046 Uiso 1 1 calc R . .
H31B H 0.2221 0.8594 0.8612 0.046 Uiso 1 1 calc R . .
O5 O 0.2579(3) 0.7464(2) 0.8541(3) 0.0289(10) Uani 1 1 d . . .
C32 C 0.2638(5) 0.7305(4) 0.9350(4) 0.0375(17) Uani 1 1 d . . .
H32A H 0.2243 0.7636 0.9642 0.045 Uiso 1 1 calc R . .
H32B H 0.3198 0.7428 0.9538 0.045 Uiso 1 1 calc R . .
C33 C 0.2452(5) 0.6457(4) 0.9485(4) 0.0398(18) Uani 1 1 d . . .
H33A H 0.2397 0.6351 1.0051 0.048 Uiso 1 1 calc R . .
H33B H 0.1930 0.6312 0.9225 0.048 Uiso 1 1 calc R . .
O6 O 0.5339(5) 0.5721(5) 0.9204(6) 0.096(2) Uani 1 1 d U . .
C34 C 0.5848(7) 0.5170(6) 0.8942(8) 0.081(3) Uani 1 1 d U . .
H34A H 0.5919 0.4747 0.9334 0.097 Uiso 1 1 calc R . .
H34B H 0.6392 0.5397 0.8818 0.097 Uiso 1 1 calc R . .
C35 C 0.5445(8) 0.4862(9) 0.8226(9) 0.106(3) Uani 1 1 d U . .
H35A H 0.5727 0.4364 0.8094 0.127 Uiso 1 1 calc R . .
H35B H 0.4877 0.4720 0.8377 0.127 Uiso 1 1 calc R . .
O7 O 0.5387(6) 0.5276(7) 0.7553(6) 0.106(2) Uani 1 1 d U . .
C36 C 0.6114(7) 0.5413(8) 0.7185(8) 0.093(3) Uani 1 1 d U . .
H36A H 0.6237 0.4990 0.6806 0.112 Uiso 1 1 calc R . .
H36B H 0.6569 0.5448 0.7566 0.112 Uiso 1 1 calc R . .
C37 C 0.5990(9) 0.6197(8) 0.6768(7) 0.099(3) Uani 1 1 d U . .
H37A H 0.6377 0.6242 0.6324 0.119 Uiso 1 1 calc R . .
H37B H 0.5423 0.6232 0.6562 0.119 Uiso 1 1 calc R . .
O8 O 0.6133(5) 0.6805(6) 0.7309(4) 0.093(2) Uani 1 1 d U . .
C38 C 0.6184(8) 0.7540(7) 0.7037(7) 0.087(2) Uani 1 1 d U . .
H38A H 0.5709 0.7640 0.6689 0.104 Uiso 1 1 calc R . .
H38B H 0.6689 0.7589 0.6720 0.104 Uiso 1 1 calc R . .
C39 C 0.6197(6) 0.8175(7) 0.7687(6) 0.077(2) Uani 1 1 d U . .
H39A H 0.6619 0.8041 0.8082 0.092 Uiso 1 1 calc R . .
H39B H 0.6337 0.8692 0.7459 0.092 Uiso 1 1 calc R . .
O9 O 0.5453(4) 0.8208(5) 0.8025(5) 0.0896(19) Uani 1 1 d U . .
C40 C 0.5386(8) 0.8471(8) 0.8716(7) 0.093(3) Uani 1 1 d U . .
H40A H 0.4802 0.8613 0.8793 0.112 Uiso 1 1 calc R . .
H40B H 0.5703 0.8967 0.8738 0.112 Uiso 1 1 calc R . .
C41 C 0.5652(7) 0.7967(6) 0.9443(6) 0.075(2) Uani 1 1 d U . .
H41A H 0.6186 0.7701 0.9362 0.089 Uiso 1 1 calc R . .
H41B H 0.5669 0.8281 0.9930 0.089 Uiso 1 1 calc R . .
O10 O 0.4979(5) 0.7428(5) 0.9433(5) 0.095(2) Uani 1 1 d U . .
C42 C 0.5178(8) 0.6914(8) 0.9991(6) 0.093(3) Uani 1 1 d U . .
H42A H 0.4667 0.6714 1.0236 0.112 Uiso 1 1 calc R . .
H42B H 0.5497 0.7189 1.0401 0.112 Uiso 1 1 calc R . .
C43 C 0.5663(8) 0.6239(9) 0.9703(8) 0.102(3) Uani 1 1 d U . .
H43A H 0.6162 0.6456 0.9452 0.123 Uiso 1 1 calc R . .
H43B H 0.5849 0.5940 1.0166 0.123 Uiso 1 1 calc R . .

loop_
_atom_site_aniso_label
_atom_site_aniso_U_11
_atom_site_aniso_U_22
_atom_site_aniso_U_33
_atom_site_aniso_U_23
_atom_site_aniso_U_13
_atom_site_aniso_U_12
P1 0.0248(8) 0.0362(10) 0.0260(9) -0.0013(7) -0.0007(7) -0.0011(7)
P2 0.0295(8) 0.0258(8) 0.0296(9) 0.0007(7) -0.0028(8) -0.0067(6)
C1 0.029(3) 0.022(3) 0.021(3) -0.006(2) 0.004(3) 0.001(3)
C2 0.038(4) 0.035(4) 0.030(3) 0.007(3) 0.001(3) 0.000(3)
C3 0.057(5) 0.080(7) 0.051(5) 0.032(5) -0.007(4) 0.012(5)
C4 0.141(11) 0.052(6) 0.051(6) 0.019(5) -0.034(6) -0.037(6)
C5 0.058(5) 0.069(6) 0.033(4) 0.005(4) 0.009(4) 0.005(5)
C6 0.014(3) 0.027(3) 0.041(4) -0.002(3) 0.002(3) 0.002(3)
C7 0.020(3) 0.034(3) 0.030(4) -0.005(3) -0.002(3) 0.003(3)
C8 0.031(4) 0.039(4) 0.034(4) -0.003(3) 0.002(3) 0.004(3)
C9 0.036(4) 0.054(4) 0.030(4) 0.005(3) 0.001(3) 0.002(3)
C10 0.027(4) 0.036(3) 0.038(4) 0.005(3) 0.001(3) -0.003(3)
C11 0.020(3) 0.029(4) 0.039(4) -0.003(3) 0.001(2) -0.001(2)
C12 0.054(4) 0.029(3) 0.035(4) -0.005(3) 0.006(4) 0.006(3)
C13 0.056(5) 0.071(5) 0.035(4) 0.008(4) 0.007(4) -0.005(6)
C14 0.025(3) 0.037(4) 0.050(5) -0.002(3) 0.004(3) -0.007(3)
C15 0.019(3) 0.024(3) 0.027(3) -0.002(3) -0.004(3) -0.001(3)
C16 0.026(3) 0.031(4) 0.028(3) -0.003(3) -0.002(3) 0.003(3)
C17 0.037(4) 0.032(4) 0.024(3) -0.002(3) -0.001(3) -0.002(3)
C18 0.031(4) 0.029(4) 0.030(4) 0.001(3) 0.001(3) -0.002(3)
C19 0.029(3) 0.019(3) 0.035(4) -0.003(3) -0.001(3) -0.001(2)
C20 0.017(3) 0.032(4) 0.026(3) -0.003(3) 0.000(3) -0.003(3)
C21 0.043(4) 0.032(4) 0.028(4) -0.005(3) -0.001(3) 0.002(3)
C22 0.071(5) 0.038(4) 0.039(4) 0.002(4) 0.005(4) -0.007(4)
C23 0.033(4) 0.029(3) 0.030(3) -0.004(3) -0.002(3) 0.004(3)
Cs1 0.01804(16) 0.03153(19) 0.0349(2) 0.00105(18) -0.00154(17) 0.00187(17)
O1 0.038(3) 0.047(3) 0.035(3) 0.003(2) 0.011(2) 0.002(2)
C24 0.071(6) 0.028(4) 0.052(5) 0.005(4) 0.014(4) -0.008(4)
C25 0.051(5) 0.041(4) 0.059(6) -0.007(4) 0.021(4) -0.018(4)
O2 0.038(3) 0.042(3) 0.040(3) -0.004(2) 0.006(2) -0.009(2)
C26 0.069(6) 0.054(5) 0.053(6) -0.007(4) -0.017(4) -0.029(5)
C27 0.084(7) 0.047(5) 0.041(5) -0.010(4) -0.002(5) -0.012(5)
O3 0.051(3) 0.045(3) 0.037(3) -0.002(2) -0.002(2) 0.004(2)
C28 0.054(5) 0.072(6) 0.040(5) -0.014(4) -0.012(4) 0.011(5)
C29 0.047(5) 0.054(5) 0.032(4) 0.018(4) 0.008(3) 0.019(4)
O4 0.031(2) 0.024(2) 0.053(3) 0.005(2) 0.001(2) 0.0011(17)
C30 0.043(4) 0.035(4) 0.047(4) 0.003(4) 0.001(3) 0.010(4)
C31 0.040(4) 0.024(3) 0.052(4) -0.007(4) 0.002(3) 0.002(4)
O5 0.031(2) 0.024(2) 0.032(2) -0.0011(19) 0.001(2) 0.0001(19)
C32 0.036(4) 0.045(4) 0.032(4) -0.008(3) 0.013(3) -0.002(3)
C33 0.034(4) 0.046(4) 0.040(4) -0.001(3) 0.008(3) 0.008(3)
O6 0.069(4) 0.083(5) 0.136(6) -0.004(4) 0.013(4) 0.016(4)
C34 0.064(5) 0.066(5) 0.112(6) 0.009(5) -0.018(5) 0.027(4)
C35 0.081(6) 0.116(7) 0.120(6) 0.003(5) -0.032(5) 0.011(6)
O7 0.078(4) 0.136(6) 0.105(5) -0.042(5) -0.013(4) 0.019(5)
C36 0.065(5) 0.122(6) 0.092(6) -0.055(5) -0.011(5) 0.046(5)
C37 0.110(6) 0.114(6) 0.073(5) -0.062(4) -0.029(5) 0.032(5)
O8 0.101(5) 0.104(4) 0.073(4) -0.018(4) -0.013(4) 0.016(5)
C38 0.105(6) 0.089(5) 0.066(5) 0.032(4) -0.031(5) -0.021(5)
C39 0.065(5) 0.089(5) 0.076(5) 0.029(4) -0.012(4) -0.029(5)
O9 0.068(4) 0.105(5) 0.096(4) 0.006(5) -0.021(4) 0.002(4)
C40 0.087(6) 0.102(6) 0.090(5) -0.040(5) -0.020(5) 0.034(5)
C41 0.064(5) 0.079(5) 0.080(5) -0.053(4) -0.041(4) 0.021(4)
O10 0.090(5) 0.111(5) 0.084(5) -0.029(4) -0.016(4) 0.016(4)
C42 0.095(6) 0.124(6) 0.060(5) -0.028(4) -0.022(5) 0.046(5)
C43 0.057(5) 0.141(6) 0.109(6) -0.056(5) -0.012(5) 0.029(5)

loop_
_geom_bond_atom_site_label_1
_geom_bond_atom_site_label_2
_geom_bond_distance
_geom_bond_site_symmetry_2
_geom_bond_publ_flag
P1 C1 1.746(7) . ?
P1 C6 1.860(7) . ?
P2 C1 1.747(7) . ?
P2 C15 1.843(7) . ?
C1 C2 1.582(9) . ?
C2 C3 1.507(11) . ?
C2 C4 1.500(11) . ?
C2 C5 1.548(11) . ?
C6 C7 1.407(9) . ?
C6 C11 1.385(9) . ?
C7 C8 1.387(9) . ?
C7 C12 1.515(9) . ?
C8 C9 1.367(10) . ?
C9 C10 1.396(10) . ?
C9 C13 1.519(10) . ?
C10 C11 1.394(10) . ?
C11 C14 1.501(10) . ?
C15 C16 1.417(9) . ?
C15 C20 1.407(9) . ?
C16 C17 1.390(9) . ?
C16 C21 1.510(10) . ?
C17 C18 1.384(9) . ?
C18 C19 1.404(10) . ?
C18 C22 1.514(10) . ?
C19 C20 1.394(9) . ?
C20 C23 1.504(9) . ?
Cs1 O1 3.066(5) . ?
Cs1 O2 3.146(5) . ?
Cs1 O3 3.098(5) . ?
Cs1 O4 3.121(4) . ?
Cs1 O5 3.211(4) . ?
Cs1 O6 3.232(9) . ?
Cs1 O7 3.124(10) . ?
Cs1 O8 3.207(9) . ?
Cs1 O9 3.161(8) . ?
Cs1 O10 3.020(8) . ?
O1 C24 1.448(9) . ?
O1 C33 1.424(8) . ?
C24 C25 1.463(12) . ?
C25 O2 1.409(9) . ?
O2 C26 1.431(10) . ?
C26 C27 1.509(13) . ?
C27 O3 1.429(10) . ?
O3 C28 1.418(10) . ?
C28 C29 1.480(13) . ?
C29 O4 1.447(10) . ?
O4 C30 1.420(9) . ?
C30 C31 1.485(10) . ?
C31 O5 1.442(9) . ?
O5 C32 1.415(8) . ?
C32 C33 1.491(11) . ?
O6 C34 1.330(13) . ?
O6 C43 1.336(14) . ?
C34 C35 1.485(17) . ?
C35 O7 1.353(16) . ?
O7 C36 1.361(15) . ?
C36 C37 1.524(18) . ?
C37 O8 1.409(12) . ?
O8 C38 1.335(13) . ?
C38 C39 1.550(17) . ?
C39 O9 1.344(13) . ?
O9 C40 1.269(13) . ?
C40 C41 1.573(16) . ?
C41 O10 1.428(14) . ?
O10 C42 1.336(14) . ?
C42 C43 1.478(15) . ?
